data_7712787
loop_
_publ_author_name
'Katzenmayer, Markus'
'Kracht, Felix'
'Maichle-Moessmer, Caecilia'
'Anwander, Reiner'

_publ_section_title
;
 Potential precursors for terminal ytterbium(II) imide complexes bearing
 the tris(3-tert-butyl-5-methylpyrazolyl)hydroborato ligand
;
_journal_name_full 'Dalton Transactions'
_journal_paper_doi 10.1039/D3DT00861D
_journal_year 2023
_chemical_formula_sum 'C36 H58 B Cl N7 Yb'
_chemical_formula_weight 808.19
_chemical_properties_physical Air-sensitive,Moisture-sensitive
_space_group_crystal_system monoclinic
_space_group_IT_number 14
_space_group_name_Hall '-P 2ybc'
_space_group_name_H-M_alt 'P 1 21/c 1'
_atom_sites_solution_hydrogens mixed
_audit_creation_method SHELXL-2018/3
_audit_update_record
;
2023-03-14 deposited with the CCDC.	2023-04-18 downloaded from the CCDC.
;
_cell_angle_alpha 90
_cell_angle_beta 98.925(10)
_cell_angle_gamma 90
_cell_formula_units_Z 4
_cell_length_a 11.645(6)
_cell_length_b 18.016(10)
_cell_length_c 18.923(10)
_cell_measurement_reflns_used 269
_cell_measurement_temperature 100(2)
_cell_measurement_theta_max 27.67
_cell_measurement_theta_min 2.482
_cell_volume 3922(4)
_computing_cell_refinement 'SAINT V8.40B (Bruker Nano, Inc., 2019)'
_computing_data_collection 'APEX3 v2019.11-0'
_computing_data_reduction 'SAINT V8.40B (Bruker Nano, Inc., 2019)'
_computing_structure_refinement 'SHELXL-2018/3 (Sheldrick, 2018)'
_computing_structure_solution 'SHELXT 2018/2 (Sheldrick, 2018)'
_diffrn_ambient_temperature 100(2)
_diffrn_measured_fraction_theta_full 1.000
_diffrn_measured_fraction_theta_max 0.999
_diffrn_measurement_device_type 'Bruker APEX II DUO'
_diffrn_measurement_method 'omega scans'
_diffrn_radiation_type MoK\a
_diffrn_radiation_wavelength 0.71073
_diffrn_reflns_av_R_equivalents 0.0436
_diffrn_reflns_av_unetI/netI 0.0279
_diffrn_reflns_Laue_measured_fraction_full 1.000
_diffrn_reflns_Laue_measured_fraction_max 0.999
_diffrn_reflns_limit_h_max 15
_diffrn_reflns_limit_h_min -15
_diffrn_reflns_limit_k_max 24
_diffrn_reflns_limit_k_min -24
_diffrn_reflns_limit_l_max 25
_diffrn_reflns_limit_l_min -25
_diffrn_reflns_number 61775
_diffrn_reflns_point_group_measured_fraction_full 1.000
_diffrn_reflns_point_group_measured_fraction_max 0.999
_diffrn_reflns_theta_full 25.242
_diffrn_reflns_theta_max 28.336
_diffrn_reflns_theta_min 1.570
_diffrn_source 'ImuS-focus sealed tube'
_exptl_absorpt_coefficient_mu 2.486
_exptl_absorpt_correction_type multi-scan
_exptl_absorpt_process_details 'sadabs V2012/1 (Bruker AXS Inc.)'
_exptl_crystal_colour blue
_exptl_crystal_density_diffrn 1.369
_exptl_crystal_description plate
_exptl_crystal_F_000 1660
_exptl_crystal_size_max 0.119
_exptl_crystal_size_mid 0.113
_exptl_crystal_size_min 0.094
_exptl_transmission_factor_max 0.7457
_exptl_transmission_factor_min 0.6514
_refine_diff_density_max 2.090
_refine_diff_density_min -0.665
_refine_diff_density_rms 0.089
_refine_ls_extinction_method none
_refine_ls_goodness_of_fit_ref 1.022
_refine_ls_hydrogen_treatment mixed
_refine_ls_matrix_type full
_refine_ls_number_parameters 437
_refine_ls_number_reflns 9777
_refine_ls_number_restraints 0
_refine_ls_restrained_S_all 1.022
_refine_ls_R_factor_all 0.0360
_refine_ls_R_factor_gt 0.0257
_refine_ls_shift/su_max 0.001
_refine_ls_shift/su_mean 0.000
_refine_ls_structure_factor_coef Fsqd
_refine_ls_weighting_details 'w=1/[\s^2^(Fo^2^)+(0.0190P)^2^+5.7544P] where P=(Fo^2^+2Fc^2^)/3'
_refine_ls_weighting_scheme calc
_refine_ls_wR_factor_gt 0.0536
_refine_ls_wR_factor_ref 0.0580
_reflns_Friedel_coverage 0.000
_reflns_number_gt 8184
_reflns_number_total 9777
_reflns_threshold_expression 'I > 2\s(I)'
_cod_data_source_file d3dt00861d2.cif
_cod_data_source_block 9a_mo_MK229_0m
_cod_original_sg_symbol_H-M 'P 21/c'
_cod_database_code 7712787
_shelx_shelxl_version_number 2018/3
_shelx_space_group_comment
;
The symmetry employed for this shelxl refinement is uniquely defined
by the following loop, which should always be used as a source of
symmetry information in preference to the above space-group names.
They are only intended as comments.
;
_shelx_estimated_absorpt_t_min 0.756
_shelx_estimated_absorpt_t_max 0.800

loop_
_space_group_symop_operation_xyz
'x, y, z'
'-x, y+1/2, -z+1/2'
'-x, -y, -z'
'x, -y-1/2, z-1/2'

loop_
_atom_site_label
_atom_site_type_symbol
_atom_site_fract_x
_atom_site_fract_y
_atom_site_fract_z
_atom_site_U_iso_or_equiv
_atom_site_adp_type
_atom_site_occupancy
_atom_site_site_symmetry_order
_atom_site_calc_flag
_atom_site_refinement_flags_posn
_atom_site_refinement_flags_adp
_atom_site_refinement_flags_occupancy
_atom_site_disorder_assembly
_atom_site_disorder_group
C1 C 0.8339(2) 0.35243(14) 0.60844(13) 0.0210(5) Uani 1 1 d . . . . .
C2 C 0.8926(2) 0.30737(15) 0.56631(14) 0.0254(6) Uani 1 1 d . . . . .
H2 H 0.953965 0.321741 0.541504 0.031 Uiso 1 1 calc R U . . .
C3 C 0.8441(2) 0.23775(15) 0.56762(14) 0.0239(5) Uani 1 1 d . . . . .
C4 C 0.8520(2) 0.43462(14) 0.62179(15) 0.0257(6) Uani 1 1 d . . . . .
C5 C 0.7420(3) 0.47027(17) 0.6395(2) 0.0458(9) Uani 1 1 d . . . . .
H5A H 0.752163 0.524246 0.642223 0.069 Uiso 1 1 calc R U . . .
H5B H 0.726125 0.451492 0.685606 0.069 Uiso 1 1 calc R U . . .
H5C H 0.676719 0.458118 0.602082 0.069 Uiso 1 1 calc R U . . .
C6 C 0.9518(3) 0.44683(17) 0.68336(16) 0.0346(7) Uani 1 1 d . . . . .
H6A H 1.023015 0.424659 0.671175 0.052 Uiso 1 1 calc R U . . .
H6B H 0.932671 0.423485 0.726849 0.052 Uiso 1 1 calc R U . . .
H6C H 0.963630 0.500192 0.691533 0.052 Uiso 1 1 calc R U . . .
C7 C 0.8846(3) 0.47064(17) 0.55474(17) 0.0439(8) Uani 1 1 d . . . . .
H7A H 0.822068 0.462522 0.514440 0.066 Uiso 1 1 calc R U . . .
H7B H 0.956694 0.448504 0.543888 0.066 Uiso 1 1 calc R U . . .
H7C H 0.895874 0.524057 0.562799 0.066 Uiso 1 1 calc R U . . .
C8 C 0.8705(3) 0.16990(16) 0.52839(16) 0.0329(6) Uani 1 1 d . . . . .
H8A H 0.804655 0.158504 0.491062 0.049 Uiso 1 1 calc R U . . .
H8B H 0.883881 0.128140 0.561847 0.049 Uiso 1 1 calc R U . . .
H8C H 0.940200 0.178320 0.506415 0.049 Uiso 1 1 calc R U . . .
C9 C 0.3928(2) 0.27641(14) 0.57298(14) 0.0217(5) Uani 1 1 d . . . . .
C10 C 0.3726(2) 0.21589(15) 0.52701(15) 0.0261(6) Uani 1 1 d . . . . .
H10 H 0.303983 0.205913 0.494205 0.031 Uiso 1 1 calc R U . . .
C11 C 0.4715(2) 0.17360(14) 0.53857(14) 0.0227(5) Uani 1 1 d . . . . .
C12 C 0.3096(2) 0.33912(15) 0.58040(15) 0.0267(6) Uani 1 1 d . . . . .
C13 C 0.3675(2) 0.41408(15) 0.57106(16) 0.0306(6) Uani 1 1 d . . . . .
H13A H 0.392264 0.416014 0.523915 0.046 Uiso 1 1 calc R U . . .
H13B H 0.435303 0.420038 0.608356 0.046 Uiso 1 1 calc R U . . .
H13C H 0.311881 0.454144 0.574946 0.046 Uiso 1 1 calc R U . . .
C14 C 0.2671(3) 0.33390(18) 0.65275(16) 0.0353(7) Uani 1 1 d . . . . .
H14A H 0.211453 0.373897 0.656719 0.053 Uiso 1 1 calc R U . . .
H14B H 0.333445 0.338631 0.691268 0.053 Uiso 1 1 calc R U . . .
H14C H 0.229237 0.285817 0.656614 0.053 Uiso 1 1 calc R U . . .
C15 C 0.2037(2) 0.33196(18) 0.52120(17) 0.0362(7) Uani 1 1 d . . . . .
H15A H 0.229294 0.334670 0.474312 0.054 Uiso 1 1 calc R U . . .
H15B H 0.149069 0.372437 0.525649 0.054 Uiso 1 1 calc R U . . .
H15C H 0.165290 0.284225 0.525921 0.054 Uiso 1 1 calc R U . . .
C16 C 0.4965(3) 0.10313(15) 0.50219(16) 0.0323(6) Uani 1 1 d . . . . .
H16A H 0.427506 0.088103 0.468782 0.048 Uiso 1 1 calc R U . . .
H16B H 0.516670 0.064114 0.538059 0.048 Uiso 1 1 calc R U . . .
H16C H 0.561611 0.110941 0.475880 0.048 Uiso 1 1 calc R U . . .
C17 C 0.6122(2) 0.15690(14) 0.80188(13) 0.0223(5) Uani 1 1 d . . . . .
C18 C 0.6634(2) 0.08857(15) 0.79418(14) 0.0268(6) Uani 1 1 d . . . . .
H18 H 0.670986 0.048841 0.827591 0.032 Uiso 1 1 calc R U . . .
C19 C 0.7011(2) 0.08937(14) 0.72884(14) 0.0243(5) Uani 1 1 d . . . . .
C20 C 0.5491(2) 0.18286(15) 0.86109(14) 0.0271(6) Uani 1 1 d . . . . .
C21 C 0.4979(3) 0.25974(17) 0.84543(17) 0.0394(7) Uani 1 1 d . . . . .
H21A H 0.560871 0.295720 0.844907 0.059 Uiso 1 1 calc R U . . .
H21B H 0.451836 0.273520 0.882575 0.059 Uiso 1 1 calc R U . . .
H21C H 0.447940 0.259568 0.798714 0.059 Uiso 1 1 calc R U . . .
C22 C 0.6318(3) 0.1839(2) 0.93155(17) 0.0590(11) Uani 1 1 d . . . . .
H22A H 0.664787 0.134198 0.941459 0.089 Uiso 1 1 calc R U . . .
H22B H 0.589437 0.198655 0.970151 0.089 Uiso 1 1 calc R U . . .
H22C H 0.694641 0.219351 0.928491 0.089 Uiso 1 1 calc R U . . .
C23 C 0.4500(3) 0.1286(2) 0.8654(2) 0.0554(10) Uani 1 1 d . . . . .
H23A H 0.397318 0.128200 0.819652 0.083 Uiso 1 1 calc R U . . .
H23B H 0.407264 0.143986 0.903608 0.083 Uiso 1 1 calc R U . . .
H23C H 0.481789 0.078682 0.875597 0.083 Uiso 1 1 calc R U . . .
C24 C 0.7592(3) 0.02900(15) 0.69333(16) 0.0330(6) Uani 1 1 d . . . . .
H24A H 0.707958 0.012830 0.650028 0.049 Uiso 1 1 calc R U . . .
H24B H 0.775381 -0.013054 0.726215 0.049 Uiso 1 1 calc R U . . .
H24C H 0.832246 0.047632 0.680468 0.049 Uiso 1 1 calc R U . . .
C25 C 0.8696(2) 0.36754(14) 0.84093(13) 0.0219(5) Uani 1 1 d . . . . .
C26 C 0.9023(2) 0.43731(14) 0.87286(14) 0.0244(5) Uani 1 1 d . . . . .
C27 C 1.0148(2) 0.44718(16) 0.90849(15) 0.0288(6) Uani 1 1 d . . . . .
H27 H 1.035940 0.493463 0.930850 0.035 Uiso 1 1 calc R U . . .
C28 C 1.0967(2) 0.39125(17) 0.91218(16) 0.0322(6) Uani 1 1 d . . . . .
H28 H 1.173491 0.398945 0.936518 0.039 Uiso 1 1 calc R U . . .
C29 C 1.0651(2) 0.32387(16) 0.87985(15) 0.0293(6) Uani 1 1 d . . . . .
H29 H 1.121385 0.285443 0.881990 0.035 Uiso 1 1 calc R U . . .
C30 C 0.9532(2) 0.31082(15) 0.84429(14) 0.0243(5) Uani 1 1 d . . . . .
C31 C 0.8148(2) 0.50116(15) 0.86565(16) 0.0301(6) Uani 1 1 d . . . . .
H31 H 0.767778 0.497017 0.816870 0.036 Uiso 1 1 calc R U . . .
C32 C 0.7305(3) 0.49452(18) 0.91864(19) 0.0414(7) Uani 1 1 d . . . . .
H32A H 0.671646 0.533643 0.909444 0.062 Uiso 1 1 calc R U . . .
H32B H 0.772811 0.499753 0.967358 0.062 Uiso 1 1 calc R U . . .
H32C H 0.692565 0.445850 0.913451 0.062 Uiso 1 1 calc R U . . .
C33 C 0.8690(3) 0.57791(17) 0.8706(2) 0.0452(8) Uani 1 1 d . . . . .
H33A H 0.926956 0.580981 0.838317 0.068 Uiso 1 1 calc R U . . .
H33B H 0.906592 0.587106 0.919830 0.068 Uiso 1 1 calc R U . . .
H33C H 0.808383 0.615227 0.856875 0.068 Uiso 1 1 calc R U . . .
C34 C 0.9243(2) 0.23523(16) 0.81058(15) 0.0292(6) Uani 1 1 d . . . . .
H34 H 0.839715 0.235294 0.790284 0.035 Uiso 1 1 calc R U . . .
C35 C 0.9916(3) 0.2205(2) 0.74932(18) 0.0442(8) Uani 1 1 d . . . . .
H35A H 0.967363 0.172748 0.727031 0.066 Uiso 1 1 calc R U . . .
H35B H 1.075002 0.219063 0.767734 0.066 Uiso 1 1 calc R U . . .
H35C H 0.975828 0.260159 0.713698 0.066 Uiso 1 1 calc R U . . .
C36 C 0.9445(3) 0.17265(16) 0.86570(17) 0.0376(7) Uani 1 1 d . . . . .
H36A H 0.921043 0.125250 0.842433 0.056 Uiso 1 1 calc R U . . .
H36B H 0.898312 0.181929 0.903899 0.056 Uiso 1 1 calc R U . . .
H36C H 1.027109 0.170669 0.886093 0.056 Uiso 1 1 calc R U . . .
N1 N 0.76074(18) 0.24084(11) 0.60945(11) 0.0192(4) Uani 1 1 d . . . . .
N2 N 0.75352(17) 0.31253(11) 0.63506(11) 0.0189(4) Uani 1 1 d . . . . .
N3 N 0.54780(18) 0.20701(11) 0.58926(11) 0.0195(4) Uani 1 1 d . . . . .
N4 N 0.50013(18) 0.27115(11) 0.61199(11) 0.0196(4) Uani 1 1 d . . . . .
N5 N 0.67429(18) 0.15651(11) 0.69840(11) 0.0207(4) Uani 1 1 d . . . . .
N6 N 0.61934(18) 0.19897(12) 0.74403(11) 0.0210(4) Uani 1 1 d . . . . .
N7 N 0.7575(2) 0.35616(13) 0.80553(13) 0.0254(5) Uani 1 1 d . . . . .
H7 H 0.722(3) 0.3865(19) 0.8156(18) 0.038 Uiso 1 1 d . U . . .
B1 B 0.6713(2) 0.17962(16) 0.61955(15) 0.0201(5) Uani 1 1 d . . . . .
H1 H 0.693(2) 0.1309(17) 0.5905(16) 0.030 Uiso 1 1 d . U . . .
Cl1 Cl 0.50709(6) 0.43111(4) 0.75059(4) 0.02929(14) Uani 1 1 d . . . . .
Yb1 Yb 0.62594(2) 0.32355(2) 0.71768(2) 0.01757(3) Uani 1 1 d . . . . .

loop_
_atom_site_aniso_label
_atom_site_aniso_U_11
_atom_site_aniso_U_22
_atom_site_aniso_U_33
_atom_site_aniso_U_23
_atom_site_aniso_U_13
_atom_site_aniso_U_12
C1 0.0169(12) 0.0228(12) 0.0231(13) 0.0032(10) 0.0022(10) 0.0008(9)
C2 0.0215(13) 0.0304(14) 0.0262(13) 0.0025(11) 0.0093(10) 0.0000(10)
C3 0.0224(13) 0.0265(13) 0.0238(13) 0.0002(10) 0.0066(10) 0.0031(10)
C4 0.0262(14) 0.0203(13) 0.0319(14) 0.0026(11) 0.0083(11) -0.0016(10)
C5 0.0338(17) 0.0211(14) 0.085(3) -0.0087(16) 0.0174(17) 0.0020(12)
C6 0.0359(16) 0.0307(15) 0.0365(16) -0.0023(12) 0.0033(13) -0.0085(12)
C7 0.067(2) 0.0275(16) 0.0378(18) 0.0103(13) 0.0103(16) -0.0061(15)
C8 0.0327(15) 0.0324(15) 0.0376(16) -0.0042(13) 0.0185(13) 0.0035(12)
C9 0.0179(12) 0.0253(13) 0.0226(13) -0.0007(10) 0.0052(10) -0.0022(10)
C10 0.0222(13) 0.0289(14) 0.0272(14) -0.0043(11) 0.0036(11) -0.0042(10)
C11 0.0258(13) 0.0208(12) 0.0223(12) -0.0022(10) 0.0065(10) -0.0060(10)
C12 0.0178(12) 0.0342(15) 0.0272(14) -0.0064(11) 0.0007(10) 0.0026(10)
C13 0.0292(15) 0.0285(14) 0.0317(15) -0.0030(12) -0.0024(12) 0.0056(11)
C14 0.0246(14) 0.0473(19) 0.0356(16) -0.0080(14) 0.0094(12) 0.0020(13)
C15 0.0208(14) 0.0450(18) 0.0403(17) -0.0063(14) -0.0031(12) 0.0050(12)
C16 0.0347(16) 0.0269(14) 0.0341(15) -0.0114(12) 0.0016(12) -0.0032(12)
C17 0.0248(13) 0.0216(12) 0.0197(12) 0.0004(9) 0.0015(10) -0.0064(10)
C18 0.0341(15) 0.0220(13) 0.0243(13) 0.0044(10) 0.0040(11) -0.0045(11)
C19 0.0262(13) 0.0197(12) 0.0264(14) 0.0011(10) 0.0020(11) -0.0002(10)
C20 0.0327(15) 0.0297(14) 0.0203(12) 0.0018(11) 0.0085(11) -0.0035(11)
C21 0.052(2) 0.0385(17) 0.0328(16) 0.0015(13) 0.0223(15) 0.0070(15)
C22 0.059(2) 0.093(3) 0.0228(16) -0.0140(18) -0.0017(15) 0.025(2)
C23 0.062(2) 0.050(2) 0.064(2) -0.0095(18) 0.043(2) -0.0192(18)
C24 0.0414(17) 0.0225(13) 0.0350(16) 0.0034(12) 0.0061(13) 0.0078(12)
C25 0.0241(13) 0.0239(13) 0.0187(12) 0.0023(10) 0.0060(10) 0.0004(10)
C26 0.0263(13) 0.0226(13) 0.0257(13) 0.0018(10) 0.0080(11) -0.0014(10)
C27 0.0283(14) 0.0275(14) 0.0304(15) -0.0023(11) 0.0037(11) -0.0069(11)
C28 0.0226(14) 0.0368(16) 0.0352(16) 0.0011(13) -0.0016(12) -0.0027(12)
C29 0.0234(13) 0.0341(15) 0.0293(14) 0.0014(12) 0.0007(11) 0.0060(12)
C30 0.0239(13) 0.0283(14) 0.0206(12) 0.0003(10) 0.0027(10) 0.0015(10)
C31 0.0291(15) 0.0228(13) 0.0384(16) -0.0040(12) 0.0052(12) -0.0004(11)
C32 0.0389(18) 0.0373(17) 0.049(2) -0.0062(14) 0.0100(15) -0.0011(14)
C33 0.0428(19) 0.0308(17) 0.062(2) 0.0045(15) 0.0070(17) -0.0008(14)
C34 0.0278(14) 0.0304(14) 0.0264(14) -0.0053(11) -0.0050(11) 0.0091(11)
C35 0.055(2) 0.0462(19) 0.0324(17) -0.0078(14) 0.0100(15) 0.0117(16)
C36 0.0424(18) 0.0306(15) 0.0374(17) -0.0009(13) -0.0012(13) -0.0038(13)
N1 0.0198(10) 0.0181(10) 0.0204(10) -0.0019(8) 0.0058(8) 0.0027(8)
N2 0.0184(10) 0.0175(10) 0.0215(10) -0.0010(8) 0.0055(8) 0.0003(8)
N3 0.0223(11) 0.0176(10) 0.0195(10) -0.0017(8) 0.0059(8) 0.0001(8)
N4 0.0195(10) 0.0186(10) 0.0216(11) -0.0023(8) 0.0060(8) 0.0013(8)
N5 0.0235(11) 0.0188(10) 0.0206(10) -0.0003(8) 0.0063(9) 0.0003(8)
N6 0.0249(11) 0.0208(10) 0.0184(10) -0.0013(8) 0.0072(8) -0.0008(8)
N7 0.0224(12) 0.0244(12) 0.0289(12) -0.0077(9) 0.0020(9) 0.0048(9)
B1 0.0229(14) 0.0184(13) 0.0200(13) -0.0015(11) 0.0063(11) 0.0005(11)
Cl1 0.0249(3) 0.0278(3) 0.0339(3) -0.0080(3) 0.0008(3) 0.0089(3)
Yb1 0.01780(5) 0.01617(5) 0.01892(5) -0.00195(4) 0.00341(4) 0.00098(4)

loop_
_atom_type_symbol
_atom_type_description
_atom_type_scat_dispersion_real
_atom_type_scat_dispersion_imag
_atom_type_scat_source
C C 0.0033 0.0016 'International Tables Vol C Tables 4.2.6.8 and 6.1.1.4'
H H 0.0000 0.0000 'International Tables Vol C Tables 4.2.6.8 and 6.1.1.4'
N N 0.0061 0.0033 'International Tables Vol C Tables 4.2.6.8 and 6.1.1.4'
B B 0.0013 0.0007 'International Tables Vol C Tables 4.2.6.8 and 6.1.1.4'
Cl Cl 0.1484 0.1585 'International Tables Vol C Tables 4.2.6.8 and 6.1.1.4'
Yb Yb -0.3850 5.5486 'International Tables Vol C Tables 4.2.6.8 and 6.1.1.4'

loop_
_geom_angle_atom_site_label_1
_geom_angle_atom_site_label_2
_geom_angle_atom_site_label_3
_geom_angle
_geom_angle_site_symmetry_1
_geom_angle_site_symmetry_3
_geom_angle_publ_flag
N2 C1 C2 109.7(2) . . ?
N2 C1 C4 123.4(2) . . ?
C2 C1 C4 126.9(2) . . ?
C3 C2 C1 106.4(2) . . ?
C3 C2 H2 126.8 . . ?
C1 C2 H2 126.8 . . ?
N1 C3 C2 107.9(2) . . ?
N1 C3 C8 123.5(2) . . ?
C2 C3 C8 128.5(2) . . ?
C1 C4 C5 110.6(2) . . ?
C1 C4 C7 108.9(2) . . ?
C5 C4 C7 109.4(3) . . ?
C1 C4 C6 109.8(2) . . ?
C5 C4 C6 109.8(3) . . ?
C7 C4 C6 108.4(2) . . ?
C4 C5 H5A 109.5 . . ?
C4 C5 H5B 109.5 . . ?
H5A C5 H5B 109.5 . . ?
C4 C5 H5C 109.5 . . ?
H5A C5 H5C 109.5 . . ?
H5B C5 H5C 109.5 . . ?
C4 C6 H6A 109.5 . . ?
C4 C6 H6B 109.5 . . ?
H6A C6 H6B 109.5 . . ?
C4 C6 H6C 109.5 . . ?
H6A C6 H6C 109.5 . . ?
H6B C6 H6C 109.5 . . ?
C4 C7 H7A 109.5 . . ?
C4 C7 H7B 109.5 . . ?
H7A C7 H7B 109.5 . . ?
C4 C7 H7C 109.5 . . ?
H7A C7 H7C 109.5 . . ?
H7B C7 H7C 109.5 . . ?
C3 C8 H8A 109.5 . . ?
C3 C8 H8B 109.5 . . ?
H8A C8 H8B 109.5 . . ?
C3 C8 H8C 109.5 . . ?
H8A C8 H8C 109.5 . . ?
H8B C8 H8C 109.5 . . ?
N4 C9 C10 109.8(2) . . ?
N4 C9 C12 123.6(2) . . ?
C10 C9 C12 126.6(2) . . ?
C11 C10 C9 106.2(2) . . ?
C11 C10 H10 126.9 . . ?
C9 C10 H10 126.9 . . ?
N3 C11 C10 108.1(2) . . ?
N3 C11 C16 123.7(2) . . ?
C10 C11 C16 128.2(2) . . ?
C9 C12 C14 109.8(2) . . ?
C9 C12 C13 110.4(2) . . ?
C14 C12 C13 111.5(2) . . ?
C9 C12 C15 108.9(2) . . ?
C14 C12 C15 108.2(2) . . ?
C13 C12 C15 107.9(2) . . ?
C12 C13 H13A 109.5 . . ?
C12 C13 H13B 109.5 . . ?
H13A C13 H13B 109.5 . . ?
C12 C13 H13C 109.5 . . ?
H13A C13 H13C 109.5 . . ?
H13B C13 H13C 109.5 . . ?
C12 C14 H14A 109.5 . . ?
C12 C14 H14B 109.5 . . ?
H14A C14 H14B 109.5 . . ?
C12 C14 H14C 109.5 . . ?
H14A C14 H14C 109.5 . . ?
H14B C14 H14C 109.5 . . ?
C12 C15 H15A 109.5 . . ?
C12 C15 H15B 109.5 . . ?
H15A C15 H15B 109.5 . . ?
C12 C15 H15C 109.5 . . ?
H15A C15 H15C 109.5 . . ?
H15B C15 H15C 109.5 . . ?
C11 C16 H16A 109.5 . . ?
C11 C16 H16B 109.5 . . ?
H16A C16 H16B 109.5 . . ?
C11 C16 H16C 109.5 . . ?
H16A C16 H16C 109.5 . . ?
H16B C16 H16C 109.5 . . ?
N6 C17 C18 109.5(2) . . ?
N6 C17 C20 121.9(2) . . ?
C18 C17 C20 128.4(2) . . ?
C19 C18 C17 106.7(2) . . ?
C19 C18 H18 126.6 . . ?
C17 C18 H18 126.6 . . ?
N5 C19 C18 107.9(2) . . ?
N5 C19 C24 123.3(2) . . ?
C18 C19 C24 128.8(2) . . ?
C17 C20 C21 111.1(2) . . ?
C17 C20 C22 109.9(2) . . ?
C21 C20 C22 109.7(3) . . ?
C17 C20 C23 107.5(2) . . ?
C21 C20 C23 108.5(3) . . ?
C22 C20 C23 110.1(3) . . ?
C20 C21 H21A 109.5 . . ?
C20 C21 H21B 109.5 . . ?
H21A C21 H21B 109.5 . . ?
C20 C21 H21C 109.5 . . ?
H21A C21 H21C 109.5 . . ?
H21B C21 H21C 109.5 . . ?
C20 C22 H22A 109.5 . . ?
C20 C22 H22B 109.5 . . ?
H22A C22 H22B 109.5 . . ?
C20 C22 H22C 109.5 . . ?
H22A C22 H22C 109.5 . . ?
H22B C22 H22C 109.5 . . ?
C20 C23 H23A 109.5 . . ?
C20 C23 H23B 109.5 . . ?
H23A C23 H23B 109.5 . . ?
C20 C23 H23C 109.5 . . ?
H23A C23 H23C 109.5 . . ?
H23B C23 H23C 109.5 . . ?
C19 C24 H24A 109.5 . . ?
C19 C24 H24B 109.5 . . ?
H24A C24 H24B 109.5 . . ?
C19 C24 H24C 109.5 . . ?
H24A C24 H24C 109.5 . . ?
H24B C24 H24C 109.5 . . ?
N7 C25 C30 120.5(2) . . ?
N7 C25 C26 120.4(2) . . ?
C30 C25 C26 119.0(2) . . ?
C27 C26 C25 119.4(2) . . ?
C27 C26 C31 120.8(2) . . ?
C25 C26 C31 119.8(2) . . ?
C28 C27 C26 121.5(3) . . ?
C28 C27 H27 119.2 . . ?
C26 C27 H27 119.2 . . ?
C27 C28 C29 118.9(3) . . ?
C27 C28 H28 120.6 . . ?
C29 C28 H28 120.6 . . ?
C28 C29 C30 121.8(3) . . ?
C28 C29 H29 119.1 . . ?
C30 C29 H29 119.1 . . ?
C29 C30 C25 119.3(2) . . ?
C29 C30 C34 119.0(2) . . ?
C25 C30 C34 121.7(2) . . ?
C32 C31 C33 109.7(3) . . ?
C32 C31 C26 111.9(2) . . ?
C33 C31 C26 114.5(2) . . ?
C32 C31 H31 106.7 . . ?
C33 C31 H31 106.7 . . ?
C26 C31 H31 106.7 . . ?
C31 C32 H32A 109.5 . . ?
C31 C32 H32B 109.5 . . ?
H32A C32 H32B 109.5 . . ?
C31 C32 H32C 109.5 . . ?
H32A C32 H32C 109.5 . . ?
H32B C32 H32C 109.5 . . ?
C31 C33 H33A 109.5 . . ?
C31 C33 H33B 109.5 . . ?
H33A C33 H33B 109.5 . . ?
C31 C33 H33C 109.5 . . ?
H33A C33 H33C 109.5 . . ?
H33B C33 H33C 109.5 . . ?
C30 C34 C35 111.7(3) . . ?
C30 C34 C36 112.0(2) . . ?
C35 C34 C36 110.4(3) . . ?
C30 C34 H34 107.5 . . ?
C35 C34 H34 107.5 . . ?
C36 C34 H34 107.5 . . ?
C34 C35 H35A 109.5 . . ?
C34 C35 H35B 109.5 . . ?
H35A C35 H35B 109.5 . . ?
C34 C35 H35C 109.5 . . ?
H35A C35 H35C 109.5 . . ?
H35B C35 H35C 109.5 . . ?
C34 C36 H36A 109.5 . . ?
C34 C36 H36B 109.5 . . ?
H36A C36 H36B 109.5 . . ?
C34 C36 H36C 109.5 . . ?
H36A C36 H36C 109.5 . . ?
H36B C36 H36C 109.5 . . ?
C3 N1 N2 109.4(2) . . ?
C3 N1 B1 127.1(2) . . ?
N2 N1 B1 122.80(19) . . ?
C1 N2 N1 106.5(2) . . ?
C1 N2 Yb1 139.78(17) . . ?
N1 N2 Yb1 113.21(14) . . ?
C11 N3 N4 110.1(2) . . ?
C11 N3 B1 126.6(2) . . ?
N4 N3 B1 123.3(2) . . ?
C9 N4 N3 105.7(2) . . ?
C9 N4 Yb1 142.66(17) . . ?
N3 N4 Yb1 110.79(14) . . ?
C19 N5 N6 109.1(2) . . ?
C19 N5 B1 128.3(2) . . ?
N6 N5 B1 120.7(2) . . ?
C19 N5 Yb1 148.46(17) . . ?
N6 N5 Yb1 43.76(11) . . ?
B1 N5 Yb1 82.79(13) . . ?
C17 N6 N5 106.8(2) . . ?
C17 N6 Yb1 137.23(17) . . ?
N5 N6 Yb1 111.71(15) . . ?
C25 N7 Yb1 156.08(19) . . ?
C25 N7 H7 107(3) . . ?
Yb1 N7 H7 92(3) . . ?
N5 B1 N3 108.9(2) . . ?
N5 B1 N1 113.4(2) . . ?
N3 B1 N1 109.4(2) . . ?
N5 B1 H1 107.4(16) . . ?
N3 B1 H1 110.2(15) . . ?
N1 B1 H1 107.6(16) . . ?
N7 Yb1 N6 98.16(8) . . ?
N7 Yb1 N2 95.15(9) . . ?
N6 Yb1 N2 96.23(7) . . ?
N7 Yb1 N4 170.29(8) . . ?
N6 Yb1 N4 76.57(7) . . ?
N2 Yb1 N4 77.53(8) . . ?
N7 Yb1 Cl1 87.23(7) . . ?
N6 Yb1 Cl1 131.23(6) . . ?
N2 Yb1 Cl1 131.72(5) . . ?
N4 Yb1 Cl1 102.38(6) . . ?
N7 Yb1 N5 103.59(7) . . ?
N6 Yb1 N5 24.53(7) . . ?
N2 Yb1 N5 71.99(6) . . ?
N4 Yb1 N5 68.25(6) . . ?
Cl1 Yb1 N5 153.62(4) . . ?
N7 Yb1 H7 18.4(8) . . ?
N6 Yb1 H7 109.5(9) . . ?
N2 Yb1 H7 107.5(9) . . ?
N4 Yb1 H7 171.2(8) . . ?
Cl1 Yb1 H7 68.9(8) . . ?
N5 Yb1 H7 119.9(9) . . ?

loop_
_geom_bond_atom_site_label_1
_geom_bond_atom_site_label_2
_geom_bond_distance
_geom_bond_site_symmetry_2
_geom_bond_publ_flag
C1 N2 1.339(3) . ?
C1 C2 1.389(4) . ?
C1 C4 1.511(4) . ?
C2 C3 1.377(4) . ?
C2 H2 0.9500 . ?
C3 N1 1.346(3) . ?
C3 C8 1.487(4) . ?
C4 C5 1.515(4) . ?
C4 C7 1.525(4) . ?
C4 C6 1.529(4) . ?
C5 H5A 0.9800 . ?
C5 H5B 0.9800 . ?
C5 H5C 0.9800 . ?
C6 H6A 0.9800 . ?
C6 H6B 0.9800 . ?
C6 H6C 0.9800 . ?
C7 H7A 0.9800 . ?
C7 H7B 0.9800 . ?
C7 H7C 0.9800 . ?
C8 H8A 0.9800 . ?
C8 H8B 0.9800 . ?
C8 H8C 0.9800 . ?
C9 N4 1.352(3) . ?
C9 C10 1.392(4) . ?
C9 C12 1.509(4) . ?
C10 C11 1.370(4) . ?
C10 H10 0.9500 . ?
C11 N3 1.344(3) . ?
C11 C16 1.494(4) . ?
C12 C14 1.529(4) . ?
C12 C13 1.531(4) . ?
C12 C15 1.537(4) . ?
C13 H13A 0.9800 . ?
C13 H13B 0.9800 . ?
C13 H13C 0.9800 . ?
C14 H14A 0.9800 . ?
C14 H14B 0.9800 . ?
C14 H14C 0.9800 . ?
C15 H15A 0.9800 . ?
C15 H15B 0.9800 . ?
C15 H15C 0.9800 . ?
C16 H16A 0.9800 . ?
C16 H16B 0.9800 . ?
C16 H16C 0.9800 . ?
C17 N6 1.345(3) . ?
C17 C18 1.385(4) . ?
C17 C20 1.507(4) . ?
C18 C19 1.375(4) . ?
C18 H18 0.9500 . ?
C19 N5 1.355(3) . ?
C19 C24 1.494(4) . ?
C20 C21 1.519(4) . ?
C20 C22 1.519(4) . ?
C20 C23 1.524(4) . ?
C21 H21A 0.9800 . ?
C21 H21B 0.9800 . ?
C21 H21C 0.9800 . ?
C22 H22A 0.9800 . ?
C22 H22B 0.9800 . ?
C22 H22C 0.9800 . ?
C23 H23A 0.9800 . ?
C23 H23B 0.9800 . ?
C23 H23C 0.9800 . ?
C24 H24A 0.9800 . ?
C24 H24B 0.9800 . ?
C24 H24C 0.9800 . ?
C25 N7 1.387(3) . ?
C25 C30 1.406(4) . ?
C25 C26 1.421(4) . ?
C26 C27 1.389(4) . ?
C26 C31 1.529(4) . ?
C27 C28 1.382(4) . ?
C27 H27 0.9500 . ?
C28 C29 1.383(4) . ?
C28 H28 0.9500 . ?
C29 C30 1.391(4) . ?
C29 H29 0.9500 . ?
C30 C34 1.519(4) . ?
C31 C32 1.512(4) . ?
C31 C33 1.517(4) . ?
C31 H31 1.0000 . ?
C32 H32A 0.9800 . ?
C32 H32B 0.9800 . ?
C32 H32C 0.9800 . ?
C33 H33A 0.9800 . ?
C33 H33B 0.9800 . ?
C33 H33C 0.9800 . ?
C34 C35 1.520(4) . ?
C34 C36 1.529(4) . ?
C34 H34 1.0000 . ?
C35 H35A 0.9800 . ?
C35 H35B 0.9800 . ?
C35 H35C 0.9800 . ?
C36 H36A 0.9800 . ?
C36 H36B 0.9800 . ?
C36 H36C 0.9800 . ?
N1 N2 1.387(3) . ?
N1 B1 1.549(4) . ?
N2 Yb1 2.326(2) . ?
N3 N4 1.379(3) . ?
N3 B1 1.544(4) . ?
N4 Yb1 2.476(2) . ?
N5 N6 1.383(3) . ?
N5 B1 1.544(3) . ?
N5 Yb1 3.094(3) . ?
N6 Yb1 2.303(2) . ?
N7 Yb1 2.160(2) . ?
N7 H7 0.73(3) . ?
B1 H1 1.08(3) . ?
Cl1 Yb1 2.5152(11) . ?
Yb1 H7 2.31(3) . ?

loop_
_geom_torsion_atom_site_label_1
_geom_torsion_atom_site_label_2
_geom_torsion_atom_site_label_3
_geom_torsion_atom_site_label_4
_geom_torsion
_geom_torsion_site_symmetry_1
_geom_torsion_site_symmetry_2
_geom_torsion_site_symmetry_3
_geom_torsion_site_symmetry_4
_geom_torsion_publ_flag
N2 C1 C2 C3 0.5(3) . . . . ?
C4 C1 C2 C3 -177.6(2) . . . . ?
C1 C2 C3 N1 -0.6(3) . . . . ?
C1 C2 C3 C8 176.4(3) . . . . ?
N2 C1 C4 C5 -24.2(4) . . . . ?
C2 C1 C4 C5 153.6(3) . . . . ?
N2 C1 C4 C7 -144.4(3) . . . . ?
C2 C1 C4 C7 33.4(4) . . . . ?
N2 C1 C4 C6 97.2(3) . . . . ?
C2 C1 C4 C6 -85.0(3) . . . . ?
N4 C9 C10 C11 -0.6(3) . . . . ?
C12 C9 C10 C11 -180.0(2) . . . . ?
C9 C10 C11 N3 0.1(3) . . . . ?
C9 C10 C11 C16 -178.9(3) . . . . ?
N4 C9 C12 C14 -69.0(3) . . . . ?
C10 C9 C12 C14 110.3(3) . . . . ?
N4 C9 C12 C13 54.4(3) . . . . ?
C10 C9 C12 C13 -126.3(3) . . . . ?
N4 C9 C12 C15 172.7(2) . . . . ?
C10 C9 C12 C15 -8.0(4) . . . . ?
N6 C17 C18 C19 -0.9(3) . . . . ?
C20 C17 C18 C19 175.0(3) . . . . ?
C17 C18 C19 N5 0.5(3) . . . . ?
C17 C18 C19 C24 -178.1(3) . . . . ?
N6 C17 C20 C21 0.1(4) . . . . ?
C18 C17 C20 C21 -175.3(3) . . . . ?
N6 C17 C20 C22 -121.5(3) . . . . ?
C18 C17 C20 C22 63.1(4) . . . . ?
N6 C17 C20 C23 118.7(3) . . . . ?
C18 C17 C20 C23 -56.7(4) . . . . ?
N7 C25 C26 C27 179.5(2) . . . . ?
C30 C25 C26 C27 -2.0(4) . . . . ?
N7 C25 C26 C31 -2.4(4) . . . . ?
C30 C25 C26 C31 176.1(2) . . . . ?
C25 C26 C27 C28 1.6(4) . . . . ?
C31 C26 C27 C28 -176.5(3) . . . . ?
C26 C27 C28 C29 -0.4(4) . . . . ?
C27 C28 C29 C30 -0.5(4) . . . . ?
C28 C29 C30 C25 0.0(4) . . . . ?
C28 C29 C30 C34 -179.5(3) . . . . ?
N7 C25 C30 C29 179.7(2) . . . . ?
C26 C25 C30 C29 1.2(4) . . . . ?
N7 C25 C30 C34 -0.8(4) . . . . ?
C26 C25 C30 C34 -179.3(2) . . . . ?
C27 C26 C31 C32 -101.4(3) . . . . ?
C25 C26 C31 C32 80.6(3) . . . . ?
C27 C26 C31 C33 24.3(4) . . . . ?
C25 C26 C31 C33 -153.7(3) . . . . ?
C29 C30 C34 C35 -65.6(3) . . . . ?
C25 C30 C34 C35 115.0(3) . . . . ?
C29 C30 C34 C36 58.8(3) . . . . ?
C25 C30 C34 C36 -120.7(3) . . . . ?
C2 C3 N1 N2 0.6(3) . . . . ?
C8 C3 N1 N2 -176.7(2) . . . . ?
C2 C3 N1 B1 171.4(2) . . . . ?
C8 C3 N1 B1 -5.9(4) . . . . ?
C2 C1 N2 N1 -0.1(3) . . . . ?
C4 C1 N2 N1 178.0(2) . . . . ?
C2 C1 N2 Yb1 170.99(19) . . . . ?
C4 C1 N2 Yb1 -10.9(4) . . . . ?
C3 N1 N2 C1 -0.3(3) . . . . ?
B1 N1 N2 C1 -171.6(2) . . . . ?
C3 N1 N2 Yb1 -174.06(16) . . . . ?
B1 N1 N2 Yb1 14.7(3) . . . . ?
C10 C11 N3 N4 0.4(3) . . . . ?
C16 C11 N3 N4 179.4(2) . . . . ?
C10 C11 N3 B1 -179.8(2) . . . . ?
C16 C11 N3 B1 -0.8(4) . . . . ?
C10 C9 N4 N3 0.8(3) . . . . ?
C12 C9 N4 N3 -179.8(2) . . . . ?
C10 C9 N4 Yb1 -167.0(2) . . . . ?
C12 C9 N4 Yb1 12.5(4) . . . . ?
C11 N3 N4 C9 -0.7(3) . . . . ?
B1 N3 N4 C9 179.5(2) . . . . ?
C11 N3 N4 Yb1 171.34(16) . . . . ?
B1 N3 N4 Yb1 -8.4(3) . . . . ?
C18 C19 N5 N6 0.0(3) . . . . ?
C24 C19 N5 N6 178.7(2) . . . . ?
C18 C19 N5 B1 -164.4(2) . . . . ?
C24 C19 N5 B1 14.3(4) . . . . ?
C18 C19 N5 Yb1 26.2(4) . . . . ?
C24 C19 N5 Yb1 -155.1(2) . . . . ?
C18 C17 N6 N5 0.8(3) . . . . ?
C20 C17 N6 N5 -175.3(2) . . . . ?
C18 C17 N6 Yb1 -152.7(2) . . . . ?
C20 C17 N6 Yb1 31.1(4) . . . . ?
C19 N5 N6 C17 -0.5(3) . . . . ?
B1 N5 N6 C17 165.3(2) . . . . ?
Yb1 N5 N6 C17 -161.0(2) . . . . ?
C19 N5 N6 Yb1 160.50(16) . . . . ?
B1 N5 N6 Yb1 -33.7(3) . . . . ?
C30 C25 N7 Yb1 -50.3(6) . . . . ?
C26 C25 N7 Yb1 128.2(4) . . . . ?
C19 N5 B1 N3 121.0(3) . . . . ?
N6 N5 B1 N3 -41.8(3) . . . . ?
Yb1 N5 B1 N3 -64.60(17) . . . . ?
C19 N5 B1 N1 -117.0(3) . . . . ?
N6 N5 B1 N1 80.2(3) . . . . ?
Yb1 N5 B1 N1 57.43(18) . . . . ?
C11 N3 B1 N5 -112.3(3) . . . . ?
N4 N3 B1 N5 67.4(3) . . . . ?
C11 N3 B1 N1 123.3(3) . . . . ?
N4 N3 B1 N1 -57.0(3) . . . . ?
C3 N1 B1 N5 123.9(3) . . . . ?
N2 N1 B1 N5 -66.5(3) . . . . ?
C3 N1 B1 N3 -114.4(3) . . . . ?
N2 N1 B1 N3 55.3(3) . . . . ?
